data_7001493
loop_
_publ_author_name
'Mishra, Shashank'
'Jeanneau, Erwann'
'Ledoux, Gilles'
'Daniele, St\'ephane'

_publ_section_title
;
 Lanthanide complexes in hybrid halometallate materials:
 interconversion between a novel 2D microporous framework and a 1D
 zigzag chain structure of iodoargentates templated by octakis-solvated
 terbium(III) cation
;
_journal_issue 25
_journal_name_full 'Dalton Transactions'
_journal_page_first 4954
_journal_page_last 4961
_journal_paper_doi 10.1039/b903576a
_journal_year 2009
_chemical_formula_moiety 'C24 H56 N8 O8 Tb, Ag6 I9'
_chemical_formula_sum 'C24 H56 Ag6 I9 N8 O8 Tb'
_chemical_formula_weight 2533.03
_space_group_IT_number 15
_symmetry_cell_setting monoclinic
_symmetry_space_group_name_Hall '-C 2yc'
_symmetry_space_group_name_H-M 'C 1 2/c 1'
_atom_sites_solution_hydrogens geom
_atom_sites_solution_primary direct
_audit_creation_date 08-12-11
_audit_creation_method CRYSTALS_ver_12.85
_cell_angle_alpha 90.0000
_cell_angle_beta 114.6262(10)
_cell_angle_gamma 90.0000
_cell_formula_units_Z 4
_cell_length_a 20.48990(40)
_cell_length_b 18.35680(29)
_cell_length_c 16.83410(29)
_cell_measurement_reflns_used 22596
_cell_measurement_temperature 150
_cell_measurement_theta_max 27.878
_cell_measurement_theta_min 0.679
_cell_volume 5755.89(18)
_computing_cell_refinement 'DENZO/SCALEPACK (Otwinowski & Minor, 1997)'
_computing_data_collection 'COLLECT (Nonius, 1997-2001).'
_computing_data_reduction 'DENZO/SCALEPACK (Otwinowski & Minor, 1997)'
_computing_molecular_graphics 'CAMERON (Watkin et al., 1996)'
_computing_publication_material 'CRYSTALS (Betteridge et al., 2003)'
_computing_structure_refinement 'CRYSTALS (Betteridge et al., 2003)'
_computing_structure_solution 'SIR97 (Altomare et al., 1999)'
_diffrn_ambient_temperature 150
_diffrn_measured_fraction_theta_full 0.997
_diffrn_measured_fraction_theta_max 0.962
_diffrn_measurement_device 'Nonius KappaCCD'
_diffrn_measurement_device_type Area
_diffrn_measurement_method '\f & \w scans'
_diffrn_radiation_monochromator graphite
_diffrn_radiation_type 'Mo K\a'
_diffrn_radiation_wavelength 0.71069
_diffrn_reflns_av_R_equivalents 0.022
_diffrn_reflns_limit_h_max 26
_diffrn_reflns_limit_h_min -26
_diffrn_reflns_limit_k_max 23
_diffrn_reflns_limit_k_min -24
_diffrn_reflns_limit_l_max 22
_diffrn_reflns_limit_l_min -22
_diffrn_reflns_number 13417
_diffrn_reflns_theta_full 27.445
_diffrn_reflns_theta_max 28.293
_diffrn_reflns_theta_min 1.727
_diffrn_standards_number 0
_exptl_absorpt_coefficient_mu 8.080
_exptl_absorpt_correction_type none
_exptl_crystal_colour colorless
_exptl_crystal_density_diffrn 2.923
_exptl_crystal_density_method 'not measured'
_exptl_crystal_description block
_exptl_crystal_F_000 4576
_exptl_crystal_size_max 0.27
_exptl_crystal_size_mid 0.26
_exptl_crystal_size_min 0.25
_refine_diff_density_max 1.03
_refine_diff_density_min -1.49
_refine_ls_extinction_coef 69(3)
_refine_ls_extinction_method 'Larson (1970), Equation 22'
_refine_ls_goodness_of_fit_ref 1.1168
_refine_ls_hydrogen_treatment constr
_refine_ls_matrix_type full
_refine_ls_number_parameters 282
_refine_ls_number_reflns 5641
_refine_ls_number_restraints 6
_refine_ls_R_factor_all 0.0397
_refine_ls_R_factor_gt 0.0318
_refine_ls_shift/su_max 0.001085
_refine_ls_structure_factor_coef F
_refine_ls_weighting_details
;
Method, part 1, Chebychev polynomial, (Watkin, 1994, Prince, 1982)
[weight] = 1.0/[A~0~*T~0~(x)+A~1~*T~1~(x) ... +A~n-1~]*T~n-1~(x)]
where A~i~ are the Chebychev coefficients listed below and x= Fcalc/Fmax
Method = Robust Weighting (Prince, 1982)
W = [weight] * [1-(deltaF/6*sigmaF)^2^]^2^
A~i~ are:
0.509 0.294 0.298
;
_refine_ls_weighting_scheme calc
_refine_ls_wR_factor_all 0.0393
_refine_ls_wR_factor_gt 0.0342
_refine_ls_wR_factor_ref 0.0335
_reflns_limit_h_max 24
_reflns_limit_h_min -26
_reflns_limit_k_max 24
_reflns_limit_k_min 0
_reflns_limit_l_max 22
_reflns_limit_l_min 0
_reflns_number_gt 5888
_reflns_number_total 6888
_reflns_threshold_expression I>2.0\s(I)
_oxford_diffrn_Wilson_B_factor 0.00
_oxford_diffrn_Wilson_scale 0.00
_oxford_refine_ls_r_factor_ref 0.0303
_oxford_refine_ls_scale 0.05230(6)
_oxford_reflns_number_all 6867
_oxford_reflns_threshold_expression_ref I>3.0\s(I)
_oxford_structure_analysis_title 'scale in C 2/c'
_cod_data_source_file b903576a.txt
_cod_data_source_block complex_4
_cod_depositor_comments
;
The following automatic conversions were performed:
'_symmetry_cell_setting' value 'Monoclinic' changed to 'monoclinic'
according to '/home/saulius/struct/CIF-dictionaries/cif_core.dic'
dictionary named 'cif_core.dic' version 2.4.1 from 2010-06-29.

Automatic conversion script
Id: cif_fix_enum 1527 2010-12-29 10:47:43Z saulius 
;
_cod_original_cell_volume 5755.889(184)
_cod_original_sg_symbol_H-M 'C 1 2/c 1 '
_cod_original_formula_sum 'C24 H56 Ag6 I9 N8 O8 Tb '
_cod_database_code 7001493

loop_
_symmetry_equiv_pos_as_xyz
x,y,z
-x,-y,-z
x+1/2,y+1/2,z
-x+1/2,-y+1/2,-z
-x,y,-z+1/2
x,-y,z+1/2
-x+1/2,y+1/2,-z+1/2
x+1/2,-y+1/2,z+1/2

loop_
_atom_site_label
_atom_site_type_symbol
_atom_site_fract_x
_atom_site_fract_y
_atom_site_fract_z
_atom_site_U_iso_or_equiv
_atom_site_occupancy
_atom_site_adp_type
_atom_site_refinement_flags_posn
_atom_site_refinement_flags_adp
_atom_site_refinement_flags_occupancy
_atom_site_disorder_assembly
_atom_site_disorder_group
_oxford_atom_site_special_shape
_atom_site_attached_hydrogens
C1 C 0.1494(2) 0.3471(3) -0.2588(3) 0.0305 1.0000 Uani . . . . . . .
C2 C 0.2415(3) 0.4005(4) -0.2941(4) 0.0432 1.0000 Uani . . . . . . .
C3 C 0.1938(4) 0.4653(3) -0.1995(5) 0.0503 1.0000 Uani . . . . . . .
C4 C 0.0486(3) 0.4130(3) -0.0916(3) 0.0338 1.0000 Uani . . . . . . .
C5 C 0.1068(4) 0.4856(5) 0.0381(7) 0.0900 1.0000 Uani . . . . . . .
C6 C 0.0506(4) 0.3664(6) 0.0418(5) 0.0759 1.0000 Uani . . . . . . .
C7 C 0.1503(3) 0.2007(3) -0.1066(4) 0.0385 1.0000 Uani . . . . . . .
C8 C 0.2640(3) 0.1429(3) -0.0208(4) 0.0388 1.0000 Uani . . . . . . .
C9 C 0.1752(3) 0.1683(4) 0.0410(4) 0.0437 1.0000 Uani . . . . . . .
C10 C -0.0746(9) 0.1354(10) -0.2133(11) 0.0390 0.3401 Uani . . . 1 2 . .
C11 C -0.0519(5) 0.1599(5) -0.1350(5) 0.0384 0.6599 Uani . . . 1 1 . .
C12 C -0.0748(12) 0.0556(7) -0.2274(10) 0.1017 0.6599 Uani . U . 1 1 . .
C13 C -0.0262(11) 0.1233(11) -0.0561(11) 0.0500 0.3401 Uani . . . 1 2 . .
C14 C -0.0813(16) 0.0147(11) -0.1494(15) 0.0825 0.3401 Uani . . . 1 2 . .
C15 C -0.0491(13) 0.0414(8) -0.0724(11) 0.1064 0.6599 Uani . U . 1 1 . .
Tb1 Tb 0.0000 0.283525(17) -0.2500 0.0248 1.0000 Uani S T . . . . .
I5 I 0.436509(17) 0.318620(18) -0.17745(2) 0.0314 1.0000 Uani . . . . . . .
I4 I 0.5000 0.08434(2) -0.2500 0.0281 1.0000 Uani S T . . . . .
I3 I 0.641308(17) 0.207217(18) -0.02541(2) 0.0313 1.0000 Uani . . . . . . .
I2 I 0.741173(18) 0.164699(19) -0.22683(2) 0.0343 1.0000 Uani . . . . . . .
I1 I 0.83699(2) 0.04449(2) 0.05701(3) 0.0405 1.0000 Uani . . . . . . .
Ag2 Ag 0.60829(2) 0.18912(2) -0.21492(3) 0.0361 1.0000 Uani . . . . . . .
Ag3 Ag 0.58518(2) 0.33276(2) -0.14266(3) 0.0378 1.0000 Uani . . . . . . .
Ag1 Ag 0.76854(3) 0.16450(3) -0.04856(3) 0.0475 1.0000 Uani . . . . . . .
O1 O 0.11014(19) 0.3442(2) -0.2184(2) 0.0353 1.0000 Uani . . . . . . .
O3 O 0.0887(2) 0.2231(2) -0.1219(3) 0.0428 1.0000 Uani . . . . . . .
O4 O -0.0595(2) 0.2032(2) -0.1976(3) 0.0434 1.0000 Uani . . . . . . .
O2 O 0.0156(2) 0.3601(3) -0.1331(3) 0.0443 1.0000 Uani . . . . . . .
N3 N 0.1952(2) 0.1734(2) -0.0324(3) 0.0326 1.0000 Uani . . . . . . .
N1 N 0.1920(2) 0.4020(2) -0.2520(3) 0.0297 1.0000 Uani . . . . . . .
N4 N -0.0586(3) 0.0906(3) -0.1445(3) 0.0365 1.0000 Uani . . . . . . .
N2 N 0.0672(2) 0.4222(3) -0.0080(3) 0.0384 1.0000 Uani . . . . . . .
H11 H 0.1484 0.3087 -0.2951 0.0333 1.0000 Uiso R . . . . . .
H71 H 0.1649 0.2026 -0.1522 0.0447 1.0000 Uiso R . . . . . .
H82 H 0.3012 0.1648 0.0291 0.0511 1.0000 Uiso R . . . . . .
H83 H 0.2724 0.1535 -0.0716 0.0511 1.0000 Uiso R . . . . . .
H81 H 0.2636 0.0907 -0.0133 0.0510 1.0000 Uiso R . . . . . .
H92 H 0.2144 0.1836 0.0934 0.0589 1.0000 Uiso R . . . . . .
H93 H 0.1341 0.1985 0.0295 0.0590 1.0000 Uiso R . . . . . .
H91 H 0.1635 0.1185 0.0473 0.0590 1.0000 Uiso R . . . . . .
H41 H 0.0612 0.4494 -0.1214 0.0393 1.0000 Uiso R . . . . . .
H23 H 0.2342 0.4424 -0.3306 0.0611 1.0000 Uiso R . . . . . .
H21 H 0.2340 0.3572 -0.3291 0.0614 1.0000 Uiso R . . . . . .
H22 H 0.2901 0.4009 -0.2507 0.0610 1.0000 Uiso R . . . . . .
H31 H 0.2318 0.4969 -0.1964 0.0734 1.0000 Uiso R . . . . . .
H33 H 0.1489 0.4901 -0.2251 0.0733 1.0000 Uiso R . . . . . .
H32 H 0.2019 0.4496 -0.1421 0.0732 1.0000 Uiso R . . . . . .
H111 H -0.0407 0.1798 -0.0798 0.0371 0.6599 Uiso R . . 1 1 . .
H62 H 0.0240 0.3887 0.0710 0.1059 1.0000 Uiso R . . . . . .
H63 H 0.0223 0.3290 0.0028 0.1061 1.0000 Uiso R . . . . . .
H61 H 0.0945 0.3462 0.0840 0.1060 1.0000 Uiso R . . . . . .
H53 H 0.0835 0.5066 0.0715 0.1649 1.0000 Uiso R . . . . . .
H51 H 0.1083 0.5206 -0.0031 0.1650 1.0000 Uiso R . . . . . .
H52 H 0.1549 0.4723 0.0766 0.1650 1.0000 Uiso R . . . . . .
H122 H -0.0791 0.0041 -0.2217 0.1160 0.6599 Uiso R . . 1 1 . .
H121 H -0.1190 0.0747 -0.2701 0.1161 0.6599 Uiso R . . 1 1 . .
H123 H -0.0366 0.0654 -0.2449 0.1161 0.6599 Uiso R . . 1 1 . .
H131 H 0.0150 0.0953 -0.0196 0.0570 0.3401 Uiso R . . 1 2 . .
H133 H -0.0609 0.1231 -0.0314 0.0570 0.3401 Uiso R . . 1 2 . .
H132 H -0.0117 0.1726 -0.0595 0.0569 0.3401 Uiso R . . 1 2 . .
H101 H -0.0936 0.1174 -0.2702 0.0501 0.3401 Uiso R . . 1 2 . .
H153 H -0.0028 -0.0036 -0.0720 0.3870 0.6599 Uiso R . . 1 1 . .
H152 H -0.1104 0.0147 -0.0939 0.3870 0.6599 Uiso R . . 1 1 . .
H151 H -0.0285 0.0811 -0.0063 0.3870 0.6599 Uiso R . . 1 1 . .
H143 H -0.1070 0.0017 -0.2098 0.1160 0.3401 Uiso R . . 1 2 . .
H141 H -0.1120 0.0084 -0.1196 0.1160 0.3401 Uiso R . . 1 2 . .
H142 H -0.0398 -0.0160 -0.1228 0.1160 0.3401 Uiso R . . 1 2 . .

loop_
_atom_site_aniso_label
_atom_site_aniso_U_11
_atom_site_aniso_U_22
_atom_site_aniso_U_33
_atom_site_aniso_U_23
_atom_site_aniso_U_13
_atom_site_aniso_U_12
C1 0.021(2) 0.036(3) 0.031(2) 0.0035(19) 0.0068(18) -0.0021(18)
C2 0.027(2) 0.058(4) 0.052(3) 0.015(3) 0.023(2) 0.001(2)
C3 0.046(3) 0.032(3) 0.076(4) -0.005(3) 0.028(3) -0.005(2)
C4 0.028(2) 0.038(3) 0.036(3) 0.006(2) 0.014(2) 0.001(2)
C5 0.042(4) 0.088(6) 0.120(8) -0.073(6) 0.014(4) -0.003(4)
C6 0.059(4) 0.135(8) 0.035(3) 0.023(4) 0.021(3) -0.005(5)
C7 0.032(3) 0.039(3) 0.052(3) 0.017(2) 0.025(2) 0.006(2)
C8 0.023(2) 0.037(3) 0.053(3) 0.003(2) 0.012(2) 0.002(2)
C9 0.034(3) 0.057(4) 0.038(3) 0.010(3) 0.013(2) 0.010(2)
C10 0.039(8) 0.049(9) 0.032(7) -0.003(7) 0.017(6) -0.008(7)
C11 0.039(4) 0.036(4) 0.030(4) -0.002(3) 0.005(3) 0.006(3)
C12 0.199(16) 0.043(6) 0.079(8) 0.012(5) 0.074(9) 0.031(7)
C13 0.058(11) 0.060(11) 0.030(8) 0.003(8) 0.016(8) -0.011(9)
C14 0.12(2) 0.033(10) 0.054(13) 0.013(9) -0.001(13) -0.030(12)
C15 0.209(16) 0.051(6) 0.086(8) 0.026(6) 0.087(9) 0.035(8)
Tb1 0.01980(14) 0.02536(15) 0.02883(15) 0.0000 0.00977(11) 0.0000
I5 0.02927(16) 0.03557(17) 0.03092(16) -0.00413(12) 0.01414(13) 0.00256(12)
I4 0.0271(2) 0.0253(2) 0.0305(2) 0.0000 0.01084(16) 0.0000
I3 0.02930(16) 0.03468(17) 0.02686(15) -0.00028(12) 0.00870(12) -0.00191(12)
I2 0.02992(16) 0.03602(17) 0.03948(18) -0.00262(13) 0.01684(14) -0.00349(12)
I1 0.03909(19) 0.03189(17) 0.0480(2) -0.01020(14) 0.01561(16) -0.00565(13)
Ag2 0.0372(2) 0.0342(2) 0.0404(2) -0.00180(16) 0.01968(17) -0.00368(15)
Ag3 0.0380(2) 0.0359(2) 0.0384(2) -0.00674(16) 0.01485(17) -0.00549(16)
Ag1 0.0477(3) 0.0473(3) 0.0475(2) -0.00505(19) 0.0200(2) -0.0017(2)
O1 0.0303(18) 0.040(2) 0.0359(18) -0.0002(15) 0.0143(15) -0.0105(15)
O3 0.0264(18) 0.053(2) 0.047(2) 0.0238(19) 0.0139(16) 0.0101(16)
O4 0.033(2) 0.035(2) 0.064(3) 0.0128(18) 0.0216(19) -0.0025(15)
O2 0.038(2) 0.062(3) 0.0335(19) -0.0167(19) 0.0165(16) -0.0063(19)
N3 0.0225(19) 0.032(2) 0.041(2) 0.0057(17) 0.0117(17) 0.0032(16)
N1 0.0259(19) 0.031(2) 0.033(2) 0.0074(16) 0.0121(16) 0.0011(16)
N4 0.039(2) 0.035(2) 0.044(2) 0.0100(19) 0.026(2) 0.0065(18)
N2 0.031(2) 0.048(3) 0.035(2) -0.0123(19) 0.0125(18) -0.0006(19)

loop_
_atom_type_symbol
_atom_type_scat_dispersion_real
_atom_type_scat_dispersion_imag
_atom_type_scat_Cromer_Mann_a1
_atom_type_scat_Cromer_Mann_b1
_atom_type_scat_Cromer_Mann_a2
_atom_type_scat_Cromer_Mann_b2
_atom_type_scat_Cromer_Mann_a3
_atom_type_scat_Cromer_Mann_b3
_atom_type_scat_Cromer_Mann_a4
_atom_type_scat_Cromer_Mann_b4
_atom_type_scat_Cromer_Mann_c
_atom_type_scat_source
C 0.0033 0.0016 2.3100 20.8439 1.0200 10.2075 1.5886 0.5687 0.8650 51.6512 0.2156 'International Tables Vol C 4.2.6.8 and 6.1.1.4'
H 0.0000 0.0000 0.4930 10.5109 0.3229 26.1257 0.1402 3.1424 0.0408 57.7998 0.0030 'International Tables Vol C 4.2.6.8 and 6.1.1.4'
N 0.0061 0.0033 12.2126 0.0057 3.1322 9.8933 2.0125 28.9975 1.1663 0.5826 -11.5290 'International Tables Vol C 4.2.6.8 and 6.1.1.4'
O 0.0106 0.0060 3.0485 13.2771 2.2868 5.7011 1.5463 0.3239 0.8670 32.9089 0.2508 'International Tables Vol C 4.2.6.8 and 6.1.1.4'
Ag -0.8971 1.1015 19.2808 0.6446 16.6885 7.4726 4.8045 24.6605 1.0463 99.8156 5.1790 'International Tables Vol C 4.2.6.8 and 6.1.1.4'
I -0.4742 1.8119 20.1472 4.3470 18.9949 0.3814 7.5138 27.7660 2.2735 66.8776 4.0712 'International Tables Vol C 4.2.6.8 and 6.1.1.4'
Tb -0.1723 4.1537 25.8976 2.2426 18.2185 0.1961 14.3167 12.6648 2.9535 115.3620 3.5822 'International Tables Vol C 4.2.6.8 and 6.1.1.4'

loop_
_geom_angle_atom_site_label_1
_geom_angle_site_symmetry_1
_geom_angle_atom_site_label_2
_geom_angle_site_symmetry_2
_geom_angle_atom_site_label_3
_geom_angle_site_symmetry_3
_geom_angle
_geom_angle_publ_flag
O1 . C1 . N1 . 122.9(5) yes
O1 . C1 . H11 . 118.9 no
N1 . C1 . H11 . 118.2 no
N1 . C2 . H23 . 110.0 no
N1 . C2 . H21 . 110.2 no
H23 . C2 . H21 . 109.2 no
N1 . C2 . H22 . 110.0 no
H23 . C2 . H22 . 108.6 no
H21 . C2 . H22 . 108.8 no
N1 . C3 . H31 . 109.4 no
N1 . C3 . H33 . 109.4 no
H31 . C3 . H33 . 110.2 no
N1 . C3 . H32 . 109.0 no
H31 . C3 . H32 . 109.5 no
H33 . C3 . H32 . 109.3 no
O2 . C4 . N2 . 124.2(5) yes
O2 . C4 . H41 . 118.2 no
N2 . C4 . H41 . 117.6 no
N2 . C5 . H53 . 109.5 no
N2 . C5 . H51 . 109.4 no
H53 . C5 . H51 . 109.2 no
N2 . C5 . H52 . 110.3 no
H53 . C5 . H52 . 109.2 no
H51 . C5 . H52 . 109.2 no
N2 . C6 . H62 . 108.4 no
N2 . C6 . H63 . 109.3 no
H62 . C6 . H63 . 110.0 no
N2 . C6 . H61 . 109.1 no
H62 . C6 . H61 . 110.0 no
H63 . C6 . H61 . 110.1 no
O3 . C7 . N3 . 125.0(5) yes
O3 . C7 . H71 . 117.4 no
N3 . C7 . H71 . 117.6 no
N3 . C8 . H82 . 109.3 no
N3 . C8 . H83 . 109.1 no
H82 . C8 . H83 . 108.9 no
N3 . C8 . H81 . 109.9 no
H82 . C8 . H81 . 110.3 no
H83 . C8 . H81 . 109.3 no
N3 . C9 . H92 . 109.8 no
N3 . C9 . H93 . 109.0 no
H92 . C9 . H93 . 110.2 no
N3 . C9 . H91 . 109.0 no
H92 . C9 . H91 . 109.3 no
H93 . C9 . H91 . 109.5 no
O4 . C10 . N4 . 117.6(12) yes
O4 . C10 . H101 . 121.2 no
N4 . C10 . H101 . 121.1 no
O4 . C11 . N4 . 123.1(7) yes
O4 . C11 . H111 . 118.2 no
N4 . C11 . H111 . 118.8 no
N4 . C12 . H122 . 109.7 no
N4 . C12 . H121 . 109.1 no
H122 . C12 . H121 . 109.7 no
N4 . C12 . H123 . 109.0 no
H122 . C12 . H123 . 109.7 no
H121 . C12 . H123 . 109.7 no
N4 . C13 . H131 . 109.5 no
N4 . C13 . H133 . 109.3 no
H131 . C13 . H133 . 109.3 no
N4 . C13 . H132 . 110.0 no
H131 . C13 . H132 . 109.3 no
H133 . C13 . H132 . 109.4 no
N4 . C14 . H143 . 108.5 no
N4 . C14 . H141 . 110.4 no
H143 . C14 . H141 . 109.4 no
N4 . C14 . H142 . 109.6 no
H143 . C14 . H142 . 109.6 no
H141 . C14 . H142 . 109.3 no
N4 . C15 . H153 . 104.6 no
N4 . C15 . H152 . 103.4 no
H153 . C15 . H152 . 114.1 no
N4 . C15 . H151 . 105.0 no
H153 . C15 . H151 . 113.9 no
H152 . C15 . H151 . 114.3 no
O3 5_554 Tb1 . O1 5_554 74.07(13) yes
O3 5_554 Tb1 . O2 5_554 74.81(16) yes
O1 5_554 Tb1 . O2 5_554 75.19(14) yes
O3 5_554 Tb1 . O4 5_554 71.87(14) yes
O1 5_554 Tb1 . O4 5_554 145.01(14) yes
O2 5_554 Tb1 . O4 5_554 88.32(16) yes
O3 5_554 Tb1 . O1 . 134.68(13) yes
O1 5_554 Tb1 . O1 . 123.92(19) yes
O2 5_554 Tb1 . O1 . 71.83(14) yes
O4 5_554 Tb1 . O1 . 77.33(14) yes
O3 5_554 Tb1 . O3 . 125.7(2) yes
O1 5_554 Tb1 . O3 . 134.68(13) yes
O2 5_554 Tb1 . O3 . 144.35(13) yes
O4 5_554 Tb1 . O3 . 74.28(15) yes
O1 . Tb1 . O3 . 74.07(13) yes
O3 5_554 Tb1 . O4 . 74.28(15) yes
O1 5_554 Tb1 . O4 . 77.33(14) yes
O2 5_554 Tb1 . O4 . 143.09(14) yes
O4 5_554 Tb1 . O4 . 100.7(2) yes
O1 . Tb1 . O4 . 145.01(14) yes
O3 5_554 Tb1 . O2 . 144.35(13) yes
O1 5_554 Tb1 . O2 . 71.83(14) yes
O2 5_554 Tb1 . O2 . 105.7(2) yes
O4 5_554 Tb1 . O2 . 143.09(14) yes
O1 . Tb1 . O2 . 75.19(14) yes
O3 . Tb1 . O4 . 71.87(14) yes
O3 . Tb1 . O2 . 74.81(16) yes
O4 . Tb1 . O2 . 88.32(16) yes
Ag2 5_654 I5 . Ag3 5_654 63.06(3) yes
Ag2 5_654 I5 . Ag3 . 103.60(2) yes
Ag3 5_654 I5 . Ag3 . 83.80(3) yes
Ag2 5_654 I4 . Ag2 . 93.48(3) yes
Ag1 4_655 I3 . Ag2 . 111.39(2) yes
Ag1 4_655 I3 . Ag3 . 69.89(2) yes
Ag2 . I3 . Ag3 . 61.284(15) yes
Ag1 4_655 I3 . Ag1 . 80.31(3) yes
Ag2 . I3 . Ag1 . 69.093(17) yes
Ag3 . I3 . Ag1 . 104.12(2) yes
Ag2 . I2 . Ag1 . 72.34(3) yes
Ag3 4_655 I1 . Ag1 . 73.79(2) yes
I3 . Ag2 . I5 5_654 116.608(18) yes
I3 . Ag2 . I2 . 107.13(2) yes
I5 5_654 Ag2 . I2 . 98.52(2) yes
I3 . Ag2 . I4 . 96.21(2) yes
I5 5_654 Ag2 . I4 . 114.47(2) yes
I2 . Ag2 . I4 . 124.91(2) yes
I3 . Ag2 . Ag3 . 58.512(14) yes
I5 5_654 Ag2 . Ag3 . 58.25(2) yes
I2 . Ag2 . Ag3 . 118.71(2) yes
I4 . Ag2 . Ag3 . 116.10(3) yes
I3 . Ag2 . Ag1 . 54.164(14) yes
I5 5_654 Ag2 . Ag1 . 125.44(2) yes
I2 . Ag2 . Ag1 . 53.36(2) yes
I4 . Ag2 . Ag1 . 119.88(2) yes
Ag3 . Ag2 . Ag1 . 92.56(2) yes
Ag1 4_655 Ag3 . I3 . 54.942(15) yes
Ag1 4_655 Ag3 . I5 5_654 133.84(3) yes
I3 . Ag3 . I5 5_654 118.73(3) yes
Ag1 4_655 Ag3 . I5 . 130.16(3) yes
I3 . Ag3 . I5 . 98.71(3) yes
I5 5_654 Ag3 . I5 . 95.26(3) yes
Ag1 4_655 Ag3 . Ag2 . 99.88(2) yes
I3 . Ag3 . Ag2 . 60.20(3) yes
I5 5_654 Ag3 . Ag2 . 58.686(14) yes
I5 . Ag3 . Ag2 . 99.797(19) yes
Ag1 4_655 Ag3 . I1 4_655 53.396(15) yes
I3 . Ag3 . I1 4_655 107.87(3) yes
I5 5_654 Ag3 . I1 4_655 114.85(2) yes
I5 . Ag3 . I1 4_655 120.602(19) yes
Ag2 . Ag3 . I1 4_655 139.55(2) yes
Ag3 4_655 Ag1 . Ag2 . 166.636(19) yes
Ag3 4_655 Ag1 . I3 4_655 55.166(15) yes
Ag2 . Ag1 . I3 4_655 118.20(2) yes
Ag3 4_655 Ag1 . I3 . 111.10(3) yes
Ag2 . Ag1 . I3 . 56.74(3) yes
I3 4_655 Ag1 . I3 . 99.69(3) yes
Ag3 4_655 Ag1 . I2 . 136.30(3) yes
Ag2 . Ag1 . I2 . 54.30(2) yes
I3 4_655 Ag1 . I2 . 105.21(3) yes
I3 . Ag1 . I2 . 110.62(3) yes
Ag3 4_655 Ag1 . I1 . 52.817(15) yes
Ag2 . Ag1 . I1 . 133.87(2) yes
I3 4_655 Ag1 . I1 . 107.52(3) yes
I3 . Ag1 . I1 . 111.51(2) yes
I2 . Ag1 . I1 . 120.03(2) yes
Tb1 . O1 . C1 . 131.7(3) yes
Tb1 . O3 . C7 . 130.6(4) yes
C11 . O4 . Tb1 . 144.1(5) yes
C10 . O4 . Tb1 . 131.3(8) yes
Tb1 . O2 . C4 . 144.1(4) yes
C9 . N3 . C8 . 117.5(4) yes
C9 . N3 . C7 . 120.1(4) yes
C8 . N3 . C7 . 122.3(5) yes
C2 . N1 . C3 . 117.7(5) yes
C2 . N1 . C1 . 121.2(5) yes
C3 . N1 . C1 . 121.1(5) yes
C15 . N4 . C12 . 115.2(9) yes
C15 . N4 . C11 . 122.7(8) yes
C12 . N4 . C11 . 122.1(7) yes
C13 . N4 . C14 . 116.2(13) yes
C13 . N4 . C10 . 117.6(11) yes
C14 . N4 . C10 . 125.3(12) yes
C6 . N2 . C5 . 118.2(7) yes
C6 . N2 . C4 . 119.8(6) yes
C5 . N2 . C4 . 121.9(7) yes

loop_
_geom_bond_atom_site_label_1
_geom_bond_site_symmetry_1
_geom_bond_atom_site_label_2
_geom_bond_site_symmetry_2
_geom_bond_distance
_geom_bond_publ_flag
C1 . O1 . 1.252(6) yes
C1 . N1 . 1.307(6) yes
C1 . H11 . 0.928 no
C2 . N1 . 1.459(6) yes
C2 . H23 . 0.956 no
C2 . H21 . 0.963 no
C2 . H22 . 0.959 no
C3 . N1 . 1.451(7) yes
C3 . H31 . 0.955 no
C3 . H33 . 0.954 no
C3 . H32 . 0.953 no
C4 . O2 . 1.223(7) yes
C4 . N2 . 1.306(7) yes
C4 . H41 . 0.935 no
C5 . N2 . 1.445(8) yes
C5 . H53 . 0.957 no
C5 . H51 . 0.956 no
C5 . H52 . 0.958 no
C6 . N2 . 1.450(9) yes
C6 . H62 . 0.964 no
C6 . H63 . 0.959 no
C6 . H61 . 0.958 no
C7 . O3 . 1.248(6) yes
C7 . N3 . 1.304(7) yes
C7 . H71 . 0.932 no
C8 . N3 . 1.452(6) yes
C8 . H82 . 0.957 no
C8 . H83 . 0.959 no
C8 . H81 . 0.968 no
C9 . N3 . 1.457(7) yes
C9 . H92 . 0.955 no
C9 . H93 . 0.960 no
C9 . H91 . 0.961 no
C10 . O4 . 1.283(18) yes
C10 . N4 . 1.345(17) yes
C10 . H101 . 0.931 no
C11 . O4 . 1.276(9) yes
C11 . N4 . 1.282(9) yes
C11 . H111 . 0.934 no
C12 . N4 . 1.442(14) yes
C12 . H122 . 0.959 no
C12 . H121 . 0.958 no
C12 . H123 . 0.962 no
C13 . N4 . 1.481(18) yes
C13 . H131 . 0.960 no
C13 . H133 . 0.963 no
C13 . H132 . 0.962 no
C14 . N4 . 1.461(19) yes
C14 . H143 . 0.961 no
C14 . H141 . 0.960 no
C14 . H142 . 0.961 no
C15 . N4 . 1.460(13) yes
C15 . H153 . 1.255 no
C15 . H152 . 1.254 no
C15 . H151 . 1.247 no
Tb1 . O3 5_554 2.432(4) yes
Tb1 . O1 5_554 2.370(3) yes
Tb1 . O2 5_554 2.330(4) yes
Tb1 . O4 5_554 2.311(4) yes
Tb1 . O1 . 2.370(3) yes
Tb1 . O3 . 2.432(4) yes
Tb1 . O4 . 2.311(4) yes
Tb1 . O2 . 2.330(4) yes
I5 . Ag2 5_654 2.8967(8) yes
I5 . Ag3 5_654 2.8833(10) yes
I5 . Ag3 . 2.8640(9) yes
I4 . Ag2 5_654 2.8070(7) yes
I4 . Ag2 . 2.8070(7) yes
I3 . Ag1 4_655 2.9311(8) yes
I3 . Ag2 . 2.9910(11) yes
I3 . Ag3 . 2.9391(8) yes
I3 . Ag1 . 2.8996(9) yes
I2 . Ag2 . 2.8476(8) yes
I2 . Ag1 . 2.8138(11) yes
I1 . Ag3 4_655 2.7899(8) yes
I1 . Ag1 . 2.8111(8) yes
Ag2 . Ag3 . 3.0227(9) yes
Ag2 . Ag1 . 3.3412(9) yes
Ag3 . Ag1 4_655 3.3625(10) yes

loop_
_geom_hbond_atom_site_label_D
_geom_hbond_site_symmetry_D
_geom_hbond_atom_site_label_H
_geom_hbond_site_symmetry_H
_geom_hbond_atom_site_label_A
_geom_hbond_site_symmetry_A
_geom_hbond_angle_DHA
_geom_hbond_distance_DH
_geom_hbond_distance_HA
_geom_hbond_distance_DA
_geom_hbond_publ_flag
C12 . H123 . C12 5_554 164 0.96 2.52 3.451(16) yes
